data_1555308
loop_
_publ_author_name
'Cheng, Tanyu'
'Ye, Qunqun'
'Zhao, Qiankun'
'Liu, Guohua'

_publ_section_title
;
 Dynamic Kinetic Resolution of Phthalides via Asymmetric Transfer
 Hydrogenation: A Strategy Constructs 1,3-Distereocentered
 3-(2-Hydroxy-2-arylethyl)isobenzofuran-1(3H)-one.
;
_journal_issue 20
_journal_name_full 'Organic letters'
_journal_page_first 4972
_journal_page_last 4975
_journal_paper_doi 10.1021/acs.orglett.5b02394
_journal_volume 17
_journal_year 2015
_chemical_absolute_configuration rmad
_chemical_formula_moiety 'C17 H13 N O3'
_chemical_formula_sum 'C17 H13 N O3'
_chemical_formula_weight 279.28
_space_group_crystal_system orthorhombic
_space_group_IT_number 19
_space_group_name_Hall 'P 2ac 2ab'
_space_group_name_H-M_alt 'P 21 21 21'
_atom_sites_solution_hydrogens geom
_atom_sites_solution_primary direct
_audit_creation_date 2014-10-24
_audit_creation_method
;
Olex2 1.2
(compiled 2014.07.22 svn.r2960 for OlexSys, GUI svn.r4862)
;
_cell_angle_alpha 90
_cell_angle_beta 90
_cell_angle_gamma 90
_cell_formula_units_Z 4
_cell_length_a 7.13860(10)
_cell_length_b 8.00090(10)
_cell_length_c 23.6032(4)
_cell_measurement_reflns_used 7871
_cell_measurement_temperature 130
_cell_measurement_theta_max 68.69
_cell_measurement_theta_min 3.75
_cell_volume 1348.10(3)
_computing_cell_refinement 'SAINT v7.68A (Bruker, 2009)'
_computing_data_reduction 'SAINT v7.68A (Bruker, 2009)'
_computing_molecular_graphics 'Olex2 (Dolomanov et al., 2009)'
_computing_publication_material 'Olex2 (Dolomanov et al., 2009)'
_computing_structure_refinement 'XL (Sheldrick, 2008)'
_computing_structure_solution 'ShelXS (Sheldrick, 2008)'
_diffrn_ambient_temperature 130
_diffrn_measured_fraction_theta_full 0.995
_diffrn_measured_fraction_theta_max 0.979
_diffrn_measurement_device_type 'Bruker APEX-II CCD'
_diffrn_measurement_method '\f and \w scans'
_diffrn_radiation_monochromator graphite
_diffrn_radiation_type CuK\a
_diffrn_radiation_wavelength 1.54178
_diffrn_reflns_av_R_equivalents 0.0452
_diffrn_reflns_av_unetI/netI 0.0369
_diffrn_reflns_Laue_measured_fraction_full 0.995
_diffrn_reflns_Laue_measured_fraction_max 0.979
_diffrn_reflns_limit_h_max 8
_diffrn_reflns_limit_h_min -7
_diffrn_reflns_limit_k_max 9
_diffrn_reflns_limit_k_min -9
_diffrn_reflns_limit_l_max 28
_diffrn_reflns_limit_l_min -28
_diffrn_reflns_number 9014
_diffrn_reflns_point_group_measured_fraction_full 0.977
_diffrn_reflns_point_group_measured_fraction_max 0.956
_diffrn_reflns_theta_full 67.679
_diffrn_reflns_theta_max 69.802
_diffrn_reflns_theta_min 3.745
_diffrn_standards_number 0
_exptl_absorpt_coefficient_mu 0.778
_exptl_absorpt_correction_T_max 0.7533
_exptl_absorpt_correction_T_min 0.5426
_exptl_absorpt_correction_type multi-scan
_exptl_absorpt_process_details
;
SADABS-2008/1 (Bruker,2008) was used for absorption correction.
wR2(int) was 0.1502 before and 0.0633 after correction.
The Ratio of minimum to maximum transmission is 0.7203.
The \l/2 correction factor is 0.0015.
;
_exptl_crystal_colour colourless
_exptl_crystal_colour_primary colourless
_exptl_crystal_density_diffrn 1.376
_exptl_crystal_description block
_exptl_crystal_F_000 584
_exptl_crystal_size_max 0.25
_exptl_crystal_size_mid 0.2
_exptl_crystal_size_min 0.12
_refine_diff_density_max 0.328
_refine_diff_density_min -0.206
_refine_diff_density_rms 0.046
_refine_ls_abs_structure_details
;
 Flack x determined using 942 quotients [(I+)-(I-)]/[(I+)+(I-)]
 (Parsons, Flack and Wagner, Acta Cryst. B69 (2013) 249-259).
;
_refine_ls_abs_structure_Flack 0.07(8)
_refine_ls_extinction_coef 0.0166(12)
_refine_ls_extinction_expression Fc^*^=kFc[1+0.001xFc^2^\l^3^/sin(2\q)]^-1/4^
_refine_ls_extinction_method SHELXL
_refine_ls_goodness_of_fit_ref 1.086
_refine_ls_hydrogen_treatment constr
_refine_ls_matrix_type full
_refine_ls_number_parameters 192
_refine_ls_number_reflns 2424
_refine_ls_number_restraints 0
_refine_ls_restrained_S_all 1.086
_refine_ls_R_factor_all 0.0322
_refine_ls_R_factor_gt 0.0320
_refine_ls_shift/su_max 0.001
_refine_ls_shift/su_mean 0.000
_refine_ls_structure_factor_coef Fsqd
_refine_ls_weighting_details 'w=1/[\s^2^(Fo^2^)+(0.0343P)^2^+0.3364P] where P=(Fo^2^+2Fc^2^)/3'
_refine_ls_weighting_scheme calc
_refine_ls_wR_factor_gt 0.0820
_refine_ls_wR_factor_ref 0.0822
_reflns_Friedel_coverage 0.655
_reflns_Friedel_fraction_full 0.950
_reflns_Friedel_fraction_max 0.922
_reflns_number_gt 2408
_reflns_number_total 2424
_reflns_threshold_expression 'I > 2\s(I)'
_cod_data_source_file ol5b02394_si_002.cif
_cod_data_source_block cu_dm14608_0m
_cod_database_code 1555308
_shelxl_version_number 2014-3
_shelx_space_group_comment
;
The symmetry employed for this shelxl refinement is uniquely defined
by the following loop, which should always be used as a source of
symmetry information in preference to the above space-group names.
They are only intended as comments.
;
_shelx_estimated_absorpt_t_max 0.912
_shelx_estimated_absorpt_t_min 0.829
_olex2_refinement_description
;
1. Fixed Uiso
 At 1.2 times of:
  All C(H) groups, All C(H,H) groups
 At 1.5 times of:
  All O(H) groups
2.a Ternary CH refined with riding coordinates:
 C8(H8), C10(H10)
2.b Secondary CH2 refined with riding coordinates:
 C9(H9A,H9B)
2.c Aromatic/amide H refined with riding coordinates:
 C2(H2), C3(H3A), C4(H4), C5(H5), C12(H12), C13(H13), C15(H15), C16(H16)
2.d Idealised tetrahedral OH refined as rotating group:
 O3(H3)
;
_olex2_submission_special_instructions 'No special instructions were received'

loop_
_space_group_symop_operation_xyz
'x, y, z'
'x+1/2, -y+1/2, -z'
'-x, y+1/2, -z+1/2'
'-x+1/2, -y, z+1/2'

loop_
_atom_site_label
_atom_site_type_symbol
_atom_site_fract_x
_atom_site_fract_y
_atom_site_fract_z
_atom_site_U_iso_or_equiv
_atom_site_adp_type
_atom_site_occupancy
_atom_site_site_symmetry_order
_atom_site_calc_flag
_atom_site_refinement_flags_posn
O1 O 0.0338(2) 0.25201(19) 1.06556(6) 0.0285(4) Uani 1 1 d .
O2 O 0.0689(2) 0.23684(17) 0.97130(6) 0.0259(3) Uani 1 1 d .
O3 O -0.2661(2) 0.2938(2) 0.82801(7) 0.0363(4) Uani 1 1 d .
H3 H -0.3533 0.2747 0.8510 0.054 Uiso 1 1 calc GR
N1 N 0.6285(3) 0.4217(3) 0.66853(9) 0.0436(5) Uani 1 1 d .
C1 C 0.0951(3) -0.0516(3) 0.96054(8) 0.0227(4) Uani 1 1 d .
C2 C 0.1032(3) -0.2157(3) 0.94222(9) 0.0273(5) Uani 1 1 d .
H2 H 0.1154 -0.2423 0.9032 0.033 Uiso 1 1 calc R
C3 C 0.0928(3) -0.3402(3) 0.98313(10) 0.0306(5) Uani 1 1 d .
H3A H 0.0973 -0.4539 0.9717 0.037 Uiso 1 1 calc R
C4 C 0.0759(3) -0.3024(3) 1.04055(10) 0.0319(5) Uani 1 1 d .
H4 H 0.0697 -0.3905 1.0675 0.038 Uiso 1 1 calc R
C5 C 0.0680(3) -0.1385(3) 1.05881(9) 0.0275(5) Uani 1 1 d .
H5 H 0.0578 -0.1116 1.0979 0.033 Uiso 1 1 calc R
C6 C 0.0756(3) -0.0146(2) 1.01758(8) 0.0226(4) Uani 1 1 d .
C7 C 0.0572(3) 0.1665(3) 1.02358(8) 0.0231(4) Uani 1 1 d .
C8 C 0.0944(3) 0.1088(2) 0.92728(8) 0.0220(4) Uani 1 1 d .
H8 H 0.2167 0.1248 0.9073 0.026 Uiso 1 1 calc R
C9 C -0.0670(3) 0.1189(2) 0.88572(8) 0.0249(4) Uani 1 1 d .
H9A H -0.1844 0.0908 0.9060 0.030 Uiso 1 1 calc R
H9B H -0.0481 0.0334 0.8559 0.030 Uiso 1 1 calc R
C10 C -0.0910(3) 0.2900(3) 0.85717(8) 0.0253(4) Uani 1 1 d .
H10 H -0.0901 0.3792 0.8868 0.030 Uiso 1 1 calc R
C11 C 0.0620(3) 0.3249(2) 0.81476(8) 0.0234(4) Uani 1 1 d .
C12 C 0.2142(3) 0.4246(3) 0.82916(8) 0.0251(4) Uani 1 1 d .
H12 H 0.2186 0.4751 0.8656 0.030 Uiso 1 1 calc R
C13 C 0.3591(3) 0.4515(3) 0.79146(9) 0.0265(5) Uani 1 1 d .
H13 H 0.4620 0.5203 0.8018 0.032 Uiso 1 1 calc R
C14 C 0.3534(3) 0.3770(3) 0.73819(9) 0.0261(5) Uani 1 1 d .
C15 C 0.2009(3) 0.2780(3) 0.72302(9) 0.0313(5) Uani 1 1 d .
H15 H 0.1964 0.2281 0.6865 0.038 Uiso 1 1 calc R
C16 C 0.0564(3) 0.2523(3) 0.76087(9) 0.0296(5) Uani 1 1 d .
H16 H -0.0475 0.1849 0.7503 0.036 Uiso 1 1 calc R
C17 C 0.5061(3) 0.4033(3) 0.69926(9) 0.0318(5) Uani 1 1 d .

loop_
_atom_site_aniso_label
_atom_site_aniso_U_11
_atom_site_aniso_U_22
_atom_site_aniso_U_33
_atom_site_aniso_U_23
_atom_site_aniso_U_13
_atom_site_aniso_U_12
O1 0.0285(8) 0.0273(7) 0.0298(7) -0.0078(6) -0.0051(6) 0.0038(6)
O2 0.0330(8) 0.0166(7) 0.0280(7) -0.0008(6) -0.0021(6) 0.0012(6)
O3 0.0216(7) 0.0531(11) 0.0342(8) 0.0097(8) 0.0026(6) 0.0029(8)
N1 0.0402(11) 0.0542(13) 0.0364(10) 0.0000(10) 0.0112(9) -0.0078(10)
C1 0.0182(9) 0.0190(9) 0.0309(9) 0.0007(8) 0.0001(8) 0.0011(8)
C2 0.0257(10) 0.0196(10) 0.0366(11) -0.0026(8) 0.0009(9) 0.0029(8)
C3 0.0243(10) 0.0154(9) 0.0522(13) 0.0012(9) 0.0057(10) 0.0020(8)
C4 0.0252(11) 0.0260(11) 0.0445(12) 0.0135(9) 0.0061(10) 0.0048(9)
C5 0.0238(10) 0.0270(10) 0.0319(10) 0.0071(8) 0.0034(9) 0.0049(9)
C6 0.0169(9) 0.0208(9) 0.0302(10) 0.0008(8) -0.0014(8) 0.0029(8)
C7 0.0180(9) 0.0246(10) 0.0268(9) 0.0005(8) -0.0047(8) 0.0010(8)
C8 0.0224(10) 0.0162(9) 0.0275(9) -0.0023(7) 0.0043(8) 0.0004(8)
C9 0.0254(10) 0.0211(9) 0.0281(9) 0.0005(8) 0.0022(8) -0.0006(9)
C10 0.0254(10) 0.0244(10) 0.0261(9) 0.0033(8) 0.0009(8) 0.0041(9)
C11 0.0232(10) 0.0218(9) 0.0252(9) 0.0039(8) -0.0008(8) 0.0063(8)
C12 0.0271(10) 0.0228(10) 0.0254(9) -0.0010(8) -0.0001(8) 0.0026(9)
C13 0.0240(10) 0.0230(10) 0.0326(10) 0.0008(8) -0.0027(8) -0.0002(8)
C14 0.0259(11) 0.0261(10) 0.0265(9) 0.0037(8) 0.0027(8) 0.0039(8)
C15 0.0348(12) 0.0342(12) 0.0250(9) -0.0038(9) -0.0002(9) -0.0019(10)
C16 0.0282(11) 0.0326(11) 0.0281(9) -0.0016(9) -0.0014(8) -0.0051(9)
C17 0.0337(12) 0.0313(11) 0.0303(10) 0.0000(9) 0.0006(10) -0.0018(9)

loop_
_atom_type_symbol
_atom_type_description
_atom_type_scat_dispersion_real
_atom_type_scat_dispersion_imag
_atom_type_scat_source
C C 0.0181 0.0091 'International Tables Vol C Tables 4.2.6.8 and 6.1.1.4'
H H 0.0000 0.0000 'International Tables Vol C Tables 4.2.6.8 and 6.1.1.4'
N N 0.0311 0.0180 'International Tables Vol C Tables 4.2.6.8 and 6.1.1.4'
O O 0.0492 0.0322 'International Tables Vol C Tables 4.2.6.8 and 6.1.1.4'

loop_
_geom_angle_atom_site_label_1
_geom_angle_atom_site_label_2
_geom_angle_atom_site_label_3
_geom_angle
C7 O2 C8 111.15(14)
C10 O3 H3 109.5
C2 C1 C6 120.68(19)
C2 C1 C8 130.30(18)
C6 C1 C8 108.95(17)
C1 C2 H2 121.3
C1 C2 C3 117.44(19)
C3 C2 H2 121.3
C2 C3 H3A 119.1
C2 C3 C4 121.70(19)
C4 C3 H3A 119.1
C3 C4 H4 119.6
C5 C4 C3 120.83(19)
C5 C4 H4 119.6
C4 C5 H5 121.4
C4 C5 C6 117.2(2)
C6 C5 H5 121.4
C1 C6 C5 122.15(19)
C1 C6 C7 108.34(18)
C5 C6 C7 129.44(19)
O1 C7 O2 121.04(18)
O1 C7 C6 130.5(2)
O2 C7 C6 108.47(17)
O2 C8 C1 103.06(15)
O2 C8 H8 110.6
O2 C8 C9 109.03(15)
C1 C8 H8 110.6
C1 C8 C9 112.66(16)
C9 C8 H8 110.6
C8 C9 H9A 108.6
C8 C9 H9B 108.6
C8 C9 C10 114.58(17)
H9A C9 H9B 107.6
C10 C9 H9A 108.6
C10 C9 H9B 108.6
O3 C10 C9 109.17(17)
O3 C10 H10 109.2
O3 C10 C11 108.07(16)
C9 C10 H10 109.2
C11 C10 C9 112.08(17)
C11 C10 H10 109.2
C12 C11 C10 120.69(17)
C12 C11 C16 118.87(19)
C16 C11 C10 120.41(19)
C11 C12 H12 119.4
C13 C12 C11 121.16(19)
C13 C12 H12 119.4
C12 C13 H13 120.2
C12 C13 C14 119.55(19)
C14 C13 H13 120.2
C13 C14 C15 119.88(19)
C13 C14 C17 119.4(2)
C15 C14 C17 120.69(19)
C14 C15 H15 119.9
C16 C15 C14 120.20(19)
C16 C15 H15 119.9
C11 C16 H16 119.8
C15 C16 C11 120.3(2)
C15 C16 H16 119.8
N1 C17 C14 178.9(3)

loop_
_geom_bond_atom_site_label_1
_geom_bond_atom_site_label_2
_geom_bond_distance
O1 C7 1.215(2)
O2 C7 1.359(2)
O2 C8 1.470(2)
O3 H3 0.8400
O3 C10 1.427(3)
N1 C17 1.145(3)
C1 C2 1.384(3)
C1 C6 1.385(3)
C1 C8 1.504(3)
C2 H2 0.9500
C2 C3 1.389(3)
C3 H3A 0.9500
C3 C4 1.394(3)
C4 H4 0.9500
C4 C5 1.382(3)
C5 H5 0.9500
C5 C6 1.390(3)
C6 C7 1.462(3)
C8 H8 1.0000
C8 C9 1.516(3)
C9 H9A 0.9900
C9 H9B 0.9900
C9 C10 1.536(3)
C10 H10 1.0000
C10 C11 1.507(3)
C11 C12 1.390(3)
C11 C16 1.399(3)
C12 H12 0.9500
C12 C13 1.382(3)
C13 H13 0.9500
C13 C14 1.392(3)
C14 C15 1.393(3)
C14 C17 1.441(3)
C15 H15 0.9500
C15 C16 1.380(3)
C16 H16 0.9500

loop_
_geom_hbond_atom_site_label_D
_geom_hbond_atom_site_label_H
_geom_hbond_atom_site_label_A
_geom_hbond_distance_DH
_geom_hbond_distance_HA
_geom_hbond_distance_DA
_geom_hbond_angle_DHA
_geom_hbond_site_symmetry_A
O3 H3 O1 0.84 2.14 2.913(2) 153.2 2_457

loop_
_geom_torsion_atom_site_label_1
_geom_torsion_atom_site_label_2
_geom_torsion_atom_site_label_3
_geom_torsion_atom_site_label_4
_geom_torsion
O2 C8 C9 C10 57.6(2)
O3 C10 C11 C12 140.61(19)
O3 C10 C11 C16 -41.8(2)
C1 C2 C3 C4 -0.3(3)
C1 C6 C7 O1 178.4(2)
C1 C6 C7 O2 -1.1(2)
C1 C8 C9 C10 171.38(16)
C2 C1 C6 C5 1.6(3)
C2 C1 C6 C7 -175.80(18)
C2 C1 C8 O2 175.7(2)
C2 C1 C8 C9 58.3(3)
C2 C3 C4 C5 0.3(4)
C3 C4 C5 C6 0.6(3)
C4 C5 C6 C1 -1.6(3)
C4 C5 C6 C7 175.2(2)
C5 C6 C7 O1 1.2(4)
C5 C6 C7 O2 -178.3(2)
C6 C1 C2 C3 -0.6(3)
C6 C1 C8 O2 -1.1(2)
C6 C1 C8 C9 -118.48(18)
C7 O2 C8 C1 0.4(2)
C7 O2 C8 C9 120.34(17)
C8 O2 C7 O1 -179.20(18)
C8 O2 C7 C6 0.4(2)
C8 C1 C2 C3 -177.1(2)
C8 C1 C6 C5 178.78(18)
C8 C1 C6 C7 1.4(2)
C8 C9 C10 O3 -168.82(16)
C8 C9 C10 C11 71.5(2)
C9 C10 C11 C12 -99.1(2)
C9 C10 C11 C16 78.6(2)
C10 C11 C12 C13 177.16(18)
C10 C11 C16 C15 -176.9(2)
C11 C12 C13 C14 -0.3(3)
C12 C11 C16 C15 0.7(3)
C12 C13 C14 C15 0.9(3)
C12 C13 C14 C17 -179.1(2)
C13 C14 C15 C16 -0.7(3)
C14 C15 C16 C11 -0.2(3)
C16 C11 C12 C13 -0.5(3)
C17 C14 C15 C16 179.3(2)
